data_7027489
loop_
_publ_author_name
'Long, La-Sheng'
'Yang, Shi-Ping'
'Tong, Ye-Xiang'
'Mao, Zong-Wan'
'Chen, Xiao-Ming'
'Ji, Liang-Nian'

_publ_section_title
;
 Synthesis, crystal structures and properties of copper(II) complexes of
 Schiff base derivatives containing imidazole and \b-alanine groups
;
_journal_issue 12
_journal_name_full 'Journal of the Chemical Society, Dalton Transactions'
_journal_page_first 1999
_journal_paper_doi 10.1039/a903154e
_journal_year 1999
_chemical_formula_sum 'C8 H12 Cl Cu N3 O7'
_chemical_formula_weight 361.20
_chemical_name_systematic
; 
 ? 
;
_space_group_IT_number 15
_symmetry_cell_setting monoclinic
_symmetry_space_group_name_Hall '-C 2yc'
_symmetry_space_group_name_H-M 'C 1 2/c 1'
_atom_sites_solution_hydrogens geom
_atom_sites_solution_primary direct
_atom_sites_solution_secondary difmap
_audit_creation_method SHELXL-97
_cell_angle_alpha 90.00
_cell_angle_beta 97.89
_cell_angle_gamma 90.00
_cell_formula_units_Z 8
_cell_length_a 14.916(7)
_cell_length_b 7.458(4)
_cell_length_c 23.687(12)
_cell_measurement_reflns_used 25
_cell_measurement_temperature 293(2)
_cell_measurement_theta_max 15
_cell_measurement_theta_min 7.5
_cell_volume 2610(2)
_computing_cell_refinement 'SHELXTL-Plus (Sheldrick, 1990)'
_computing_data_collection 'SHELXTL-Plus (Sheldrick, 1990)'
_computing_data_reduction 'SHELXL-Plus (Sheldrick, 1990)'
_computing_molecular_graphics 'Ortep3 for windows (Farrugia, 1998)'
_computing_publication_material 'SHELXL-97 (Sheldrick, 1997)'
_computing_structure_refinement 'SHELXL-97 (Sheldrick, 1997)'
_computing_structure_solution 'SHELXS-97 (Sheldrick, 1990)'
_diffrn_ambient_temperature 293(2)
_diffrn_measured_fraction_theta_full 0.458
_diffrn_measured_fraction_theta_max 0.458
_diffrn_measurement_device_type 'Siemens R3m'
_diffrn_measurement_method '2\q/\w scans'
_diffrn_radiation_monochromator graphite
_diffrn_radiation_source 'fine-focus sealed tube'
_diffrn_radiation_type MoK\a
_diffrn_radiation_wavelength 0.71073
_diffrn_reflns_av_R_equivalents 0.0538
_diffrn_reflns_av_sigmaI/netI 0.1168
_diffrn_reflns_limit_h_max 17
_diffrn_reflns_limit_h_min 0
_diffrn_reflns_limit_k_max 8
_diffrn_reflns_limit_k_min 0
_diffrn_reflns_limit_l_max 27
_diffrn_reflns_limit_l_min -28
_diffrn_reflns_number 2378
_diffrn_reflns_theta_full 25.01
_diffrn_reflns_theta_max 25.01
_diffrn_reflns_theta_min 2.76
_diffrn_standards_decay_% 1.1
_diffrn_standards_interval_count 120
_diffrn_standards_number 2
_exptl_absorpt_coefficient_mu 1.914
_exptl_absorpt_correction_T_max 0.827
_exptl_absorpt_correction_T_min 0.720
_exptl_absorpt_correction_type empirical
_exptl_crystal_colour 'deep blue'
_exptl_crystal_density_diffrn 1.838
_exptl_crystal_density_method 'not measured'
_exptl_crystal_description block
_exptl_crystal_F_000 1464
_exptl_crystal_size_max 0.35
_exptl_crystal_size_mid 0.30
_exptl_crystal_size_min 0.26
_refine_diff_density_max 0.539
_refine_diff_density_min -0.436
_refine_diff_density_rms 0.097
_refine_ls_extinction_method none
_refine_ls_goodness_of_fit_ref 1.026
_refine_ls_hydrogen_treatment mixed
_refine_ls_matrix_type full
_refine_ls_number_parameters 217
_refine_ls_number_reflns 2283
_refine_ls_number_restraints 68
_refine_ls_restrained_S_all 1.118
_refine_ls_R_factor_all 0.1723
_refine_ls_R_factor_gt 0.0728
_refine_ls_shift/su_max 0.045
_refine_ls_shift/su_mean 0.005
_refine_ls_structure_factor_coef Fsqd
_refine_ls_weighting_details 'w=1/[\s^2^(Fo^2^)+(0.0886P)^2^+0.1269P] where P=(Fo^2^+2Fc^2^)/3'
_refine_ls_weighting_scheme calc
_refine_ls_wR_factor_gt 0.1618
_refine_ls_wR_factor_ref 0.2056
_reflns_number_gt 1070
_reflns_number_total 2283
_reflns_threshold_expression >2sigma(I)
_cod_data_source_file 903154esup1.cif
_cod_data_source_block complex_1
_cod_depositor_comments
;
The following automatic conversions were performed:

'_refine_ls_weighting_scheme' value 'calc
w=1/[\s^2^(Fo^2^)+(0.0886P)^2^+0.1269P] where P=(Fo^2^+2Fc^2^)/3' was
changed to 'calc'. New tag '_refine_ls_weighting_details' was
created. The value of the new tag was set to
'w=1/[\s^2^(Fo^2^)+(0.0886P)^2^+0.1269P] where P=(Fo^2^+2Fc^2^)/3'.

Automatic conversion script
Id: cif_fix_values 3143 2015-03-26 13:38:13Z robertas 
;
_cod_original_sg_symbol_H-M C2/c
_cod_database_code 7027489

loop_
_symmetry_equiv_pos_as_xyz
'x, y, z'
'-x, y, -z+1/2'
'x+1/2, y+1/2, z'
'-x+1/2, y+1/2, -z+1/2'
'-x, -y, -z'
'x, -y, z-1/2'
'-x+1/2, -y+1/2, -z'
'x+1/2, -y+1/2, z-1/2'

loop_
_atom_site_label
_atom_site_type_symbol
_atom_site_fract_x
_atom_site_fract_y
_atom_site_fract_z
_atom_site_U_iso_or_equiv
_atom_site_adp_type
_atom_site_occupancy
_atom_site_calc_flag
_atom_site_refinement_flags
_atom_site_disorder_assembly
_atom_site_disorder_group
Cu1 Cu 0.76608(6) 0.08493(13) 0.31295(4) 0.0587(3) Uani 1 d . . .
O1W O 0.8984(5) -0.0445(10) 0.2628(3) 0.137(3) Uani 1 d . . .
H1WB H 0.9015 -0.0021 0.2325 0.080 Uiso 1 d R . .
H1WA H 0.9490 -0.1487 0.2766 0.080 Uiso 1 d R . .
N1 N 0.7619(4) -0.1264(8) 0.3601(2) 0.0533(17) Uani 1 d . . .
N2 N 0.7550(4) -0.3684(9) 0.4103(3) 0.077(2) Uani 1 d . . .
H2A H 0.7398 -0.4797 0.4202 0.080 Uiso 1 d R . .
N3 N 0.8660(3) 0.1501(8) 0.3725(2) 0.0492(16) Uani 1 d . . .
O1 O 0.7746(3) 0.3091(7) 0.2748(2) 0.0635(16) Uani 1 d . . .
O2 O 0.8427(3) 0.5339(7) 0.2405(2) 0.0714(17) Uani 1 d . . .
C1 C 0.7214(5) -0.2793(12) 0.3633(4) 0.075(3) Uani 1 d . . .
H1A H 0.6703 -0.3194 0.3372 0.080 Uiso 1 d R . .
C2 C 0.8217(5) -0.2690(11) 0.4399(3) 0.067(2) Uani 1 d . . .
C3 C 0.8760(6) -0.3295(12) 0.4928(4) 0.088(3) Uani 1 d . . .
H3A H 0.8536 -0.4426 0.5043 0.080 Uiso 1 d R . .
H3B H 0.9374 -0.3436 0.4855 0.080 Uiso 1 d R . .
H3C H 0.8740 -0.2431 0.5226 0.080 Uiso 1 d R . .
C4 C 0.8250(4) -0.1184(10) 0.4087(3) 0.054(2) Uani 1 d . . .
C5 C 0.8804(4) 0.0379(10) 0.4127(3) 0.054(2) Uani 1 d . . .
H5A H 0.9285 0.0541 0.4436 0.080 Uiso 1 d R . .
C6 C 0.9193(5) 0.3098(10) 0.3707(3) 0.067(3) Uani 1 d . . .
H6A H 0.9773 0.2874 0.3926 0.080 Uiso 1 d R . .
H6B H 0.8912 0.4071 0.3882 0.080 Uiso 1 d R . .
C7 C 0.9297(5) 0.3641(10) 0.3119(3) 0.061(2) Uani 1 d . . .
H7A H 0.9598 0.2680 0.2951 0.080 Uiso 1 d R . .
H7B H 0.9674 0.4686 0.3127 0.080 Uiso 1 d R . .
C8 C 0.8423(5) 0.4049(10) 0.2735(3) 0.058(2) Uani 1 d . . .
Cl1 Cl 0.59653(14) 0.2797(3) 0.40729(10) 0.0840(7) Uani 1 d D . .
O3 O 0.5555(6) 0.1113(9) 0.4069(4) 0.140(4) Uani 0.70 d PDU A 1
O4 O 0.5407(7) 0.3787(16) 0.3645(4) 0.278(9) Uani 0.70 d PDU A 1
O5 O 0.6800(4) 0.2644(12) 0.3887(4) 0.137(4) Uani 0.70 d PDU A 1
O6 O 0.5947(8) 0.3706(14) 0.4575(3) 0.160(6) Uani 0.60 d PDU A 1
O3' O 0.5981(15) 0.1480(14) 0.3658(5) 0.26(2) Uani 0.30 d PDU A 2
O4' O 0.5709(10) 0.4477(11) 0.3844(7) 0.147(12) Uani 0.30 d PDU A 2
O5' O 0.6852(5) 0.297(2) 0.4383(6) 0.100(8) Uani 0.30 d PDU A 2
O6' O 0.5418(7) 0.234(2) 0.4486(5) 0.190(11) Uani 0.40 d PDU A 2

loop_
_atom_site_aniso_label
_atom_site_aniso_U_11
_atom_site_aniso_U_22
_atom_site_aniso_U_33
_atom_site_aniso_U_23
_atom_site_aniso_U_13
_atom_site_aniso_U_12
Cu1 0.0543(5) 0.0576(6) 0.0581(5) -0.0058(5) -0.0142(4) 0.0027(5)
O1W 0.144(6) 0.133(6) 0.132(6) -0.032(5) 0.012(5) -0.041(5)
N1 0.049(3) 0.055(4) 0.053(3) 0.000(3) 0.000(3) 0.002(3)
N2 0.067(4) 0.074(5) 0.092(5) 0.009(4) 0.021(4) -0.008(4)
N3 0.048(3) 0.056(4) 0.041(3) -0.012(3) -0.002(3) 0.006(3)
O1 0.037(2) 0.069(3) 0.077(3) 0.016(3) -0.019(2) -0.005(2)
O2 0.059(3) 0.067(4) 0.081(4) 0.016(3) -0.015(3) -0.004(3)
C1 0.055(4) 0.086(6) 0.081(6) 0.008(5) -0.001(4) 0.001(5)
C2 0.056(4) 0.073(6) 0.071(5) 0.004(5) 0.009(4) 0.010(4)
C3 0.103(6) 0.085(6) 0.081(6) 0.018(5) 0.026(5) 0.020(6)
C4 0.048(4) 0.056(5) 0.059(5) 0.004(4) 0.010(3) 0.012(4)
C5 0.049(4) 0.071(5) 0.041(4) -0.002(4) 0.004(3) 0.016(4)
C6 0.066(5) 0.063(5) 0.066(5) -0.006(4) -0.016(4) 0.007(4)
C7 0.049(4) 0.061(5) 0.066(5) 0.013(4) -0.012(4) 0.001(4)
C8 0.064(4) 0.053(5) 0.050(4) 0.009(4) -0.015(3) 0.010(4)
Cl1 0.0762(13) 0.0674(14) 0.1131(18) 0.0024(14) 0.0303(13) -0.0069(12)
O3 0.202(9) 0.106(7) 0.122(8) -0.032(6) 0.052(7) -0.089(7)
O4 0.248(15) 0.326(18) 0.271(18) 0.143(15) 0.072(14) 0.160(14)
O5 0.076(5) 0.105(7) 0.249(10) -0.071(7) 0.091(6) -0.007(5)
O6 0.172(11) 0.206(12) 0.106(8) -0.110(8) 0.033(8) -0.016(10)
O3' 0.38(5) 0.26(3) 0.13(2) -0.10(2) -0.02(3) 0.03(4)
O4' 0.059(12) 0.061(13) 0.32(4) 0.077(18) 0.031(17) -0.007(12)
O5' 0.123(17) 0.061(13) 0.111(16) -0.002(13) 0.002(14) 0.029(12)
O6' 0.174(18) 0.20(2) 0.22(2) 0.06(2) 0.102(16) 0.004(18)

loop_
_atom_type_symbol
_atom_type_description
_atom_type_scat_dispersion_real
_atom_type_scat_dispersion_imag
_atom_type_scat_source
C C 0.0033 0.0016 'International Tables Vol C Tables 4.2.6.8 and 6.1.1.4'
H H 0.0000 0.0000 'International Tables Vol C Tables 4.2.6.8 and 6.1.1.4'
N N 0.0061 0.0033 'International Tables Vol C Tables 4.2.6.8 and 6.1.1.4'
O O 0.0106 0.0060 'International Tables Vol C Tables 4.2.6.8 and 6.1.1.4'
Cl Cl 0.1484 0.1585 'International Tables Vol C Tables 4.2.6.8 and 6.1.1.4'
Cu Cu 0.3201 1.2651 'International Tables Vol C Tables 4.2.6.8 and 6.1.1.4'

loop_
_geom_angle_atom_site_label_1
_geom_angle_atom_site_label_2
_geom_angle_atom_site_label_3
_geom_angle
_geom_angle_site_symmetry_1
_geom_angle_site_symmetry_3
O1 Cu1 N1 173.0(2) . .
O1 Cu1 O2 88.1(2) . 4_645
N1 Cu1 O2 97.2(2) . 4_645
O1 Cu1 N3 91.7(2) . .
N1 Cu1 N3 82.5(2) . .
O2 Cu1 N3 173.2(2) 4_645 .
O1 Cu1 O1W 90.3(2) . .
N1 Cu1 O1W 92.7(2) . .
O2 Cu1 O1W 104.2(2) 4_645 .
N3 Cu1 O1W 82.7(2) . .
O1 Cu1 O5 87.1(3) . .
N1 Cu1 O5 87.9(3) . .
O2 Cu1 O5 95.6(2) 4_645 .
N3 Cu1 O5 77.5(2) . .
O1W Cu1 O5 159.9(2) . .
C1 N1 C4 105.0(6) . .
C1 N1 Cu1 143.2(5) . .
C4 N1 Cu1 111.8(5) . .
C1 N2 C2 109.0(7) . .
C1 N2 O5 103.0(5) . 1_545
C2 N2 O5 145.4(5) . 1_545
C5 N3 C6 122.3(6) . .
C5 N3 Cu1 114.2(5) . .
C6 N3 Cu1 123.5(4) . .
C8 O1 Cu1 128.5(4) . .
C8 O2 Cu1 118.9(5) . 4_655
N1 C1 N2 111.2(7) . .
C4 C2 N2 104.5(7) . .
C4 C2 C3 131.8(8) . .
N2 C2 C3 123.6(8) . .
C2 C4 N1 110.4(6) . .
C2 C4 C5 135.2(7) . .
N1 C4 C5 114.3(6) . .
N3 C5 C4 117.1(6) . .
N3 C6 C7 112.7(6) . .
C6 C7 C8 115.3(6) . .
O2 C8 O1 122.5(6) . .
O2 C8 C7 117.1(7) . .
O1 C8 C7 120.4(6) . .
O6 Cl1 O5 116.3(6) . .
O6 Cl1 O3' 164.8(7) . .
O5 Cl1 O3' 67.3(9) . .
O6 Cl1 O3 113.0(6) . .
O5 Cl1 O3 109.7(5) . .
O3' Cl1 O3 53.9(8) . .
O6 Cl1 O4' 81.7(8) . .
O5 Cl1 O4' 99.3(8) . .
O3' Cl1 O4' 112.9(8) . .
O3 Cl1 O4' 135.0(7) . .
O6 Cl1 O6' 55.4(8) . .
O5 Cl1 O6' 147.2(7) . .
O3' Cl1 O6' 113.0(9) . .
O3 Cl1 O6' 59.3(8) . .
O4' Cl1 O6' 109.5(9) . .
O6 Cl1 O4 106.3(7) . .
O5 Cl1 O4 106.3(7) . .
O3' Cl1 O4 85.9(8) . .
O3 Cl1 O4 104.3(6) . .
O4' Cl1 O4 32.7(8) . .
O6' Cl1 O4 106.4(8) . .
O6 Cl1 O5' 68.7(8) . .
O5 Cl1 O5' 50.1(7) . .
O3' Cl1 O5' 108.9(10) . .
O3 Cl1 O5' 117.4(8) . .
O4' Cl1 O5' 107.6(8) . .
O6' Cl1 O5' 104.5(7) . .
O4 Cl1 O5' 136.7(8) . .
Cl1 O5 Cu1 141.7(5) . .

loop_
_geom_bond_atom_site_label_1
_geom_bond_atom_site_label_2
_geom_bond_distance
_geom_bond_site_symmetry_2
Cu1 O1 1.913(5) .
Cu1 N1 1.937(6) .
Cu1 O2 1.953(5) 4_645
Cu1 N3 1.967(5) .
Cu1 O1W 2.624(8) .
Cu1 O5 2.701(8) .
N1 C1 1.298(10) .
N1 C4 1.386(8) .
N2 C1 1.334(10) .
N2 C2 1.357(9) .
N2 O5 2.976(11) 1_545
N3 C5 1.263(8) .
N3 C6 1.436(9) .
O1 C8 1.241(8) .
O2 C8 1.241(8) .
O2 Cu1 1.953(5) 4_655
C2 C4 1.350(10) .
C2 C3 1.466(11) .
C4 C5 1.424(10) .
C6 C7 1.479(10) .
C7 C8 1.514(9) .
Cl1 O6 1.372(7) .
Cl1 O5 1.380(6) .
Cl1 O3' 1.392(8) .
Cl1 O3 1.396(6) .
Cl1 O4' 1.398(8) .
Cl1 O6' 1.399(8) .
Cl1 O4 1.427(8) .
Cl1 O5' 1.428(7) .
